data_1007041
loop_
_publ_author_name
'Blum, D'
'Durif, A'
'Guitel, J C'

_publ_section_title
;
Structure du dichromate de cadmium et d'ammonium dihydrate: Cd (N
H~4~)~2~ (Cr~2~ O~7~)~2~ (H~2~ O)~2~
;
_journal_coden_ASTM ACBCAR
_journal_name_full 'Acta Crystallographica B (24,1968-38,1982)'
_journal_page_first 137
_journal_page_last 139
_journal_paper_doi 10.1107/S0567740880002622
_journal_volume 36
_journal_year 1980
_chemical_formula_structural '(N H4)2 Cd (Cr2 O7)2 (H2 O)2'
_chemical_formula_sum 'Cd Cr4 H12 N2 O16'
_chemical_name_systematic 'Diammonium cadmium dichromate dihydrate'
_space_group_IT_number 15
_symmetry_cell_setting monoclinic
_symmetry_Int_Tables_number 15
_symmetry_space_group_name_Hall '-C 2yc'
_symmetry_space_group_name_H-M 'C 1 2/c 1'
_cell_angle_alpha 90
_cell_angle_beta 93.25(3)
_cell_angle_gamma 90
_cell_formula_units_Z 4
_cell_length_a 14.48(5)
_cell_length_b 6.974(2)
_cell_length_c 15.86(5)
_cell_volume 1599.0
_refine_ls_R_factor_all 0.029
_cod_original_formula_sum 'H12 Cd Cr4 N2 O16'
_cod_database_code 1007041

loop_
_symmetry_equiv_pos_as_xyz
x,y,z
-x,y,1/2-z
-x,-y,-z
x,-y,1/2+z
1/2+x,1/2+y,z
1/2-x,1/2+y,1/2-z
1/2-x,1/2-y,-z
1/2+x,1/2-y,1/2+z

loop_
_atom_site_label
_atom_site_type_symbol
_atom_site_symmetry_multiplicity
_atom_site_Wyckoff_symbol
_atom_site_fract_x
_atom_site_fract_y
_atom_site_fract_z
_atom_site_occupancy
_atom_site_attached_hydrogens
_atom_site_calc_flag
Cd1 Cd2+ 4 e 0. 0.91166(4) 0.25 1. 0 d
N1 N3- 8 f 0.1327(2) 0.3860(4) 0.4084(2) 1. 4 d
Cr1 Cr6+ 8 f 0.24826(3) 0.41156(7) 0.16078(3) 1. 0 d
Cr2 Cr6+ 8 f 0.10507(3) 0.13372(6) 0.07390(3) 1. 0 d
O1 O2- 8 f 0.1792(2) 0.4404(4) 0.2356(2) 1. 0 d
O2 O2- 8 f 0.3564(2) 0.4134(4) 0.1903(2) 1. 0 d
O3 O2- 8 f 0.2739(2) 0.0794(3) 0.4065(2) 1. 0 d
O4 O2- 8 f 0.2210(1) 0.1899(3) 0.1096(1) 1. 0 d
O5 O2- 8 f 0.0379(1) 0.1337(3) 0.1540(1) 1. 0 d
O6 O2- 8 f 0.3920(2) 0.4258(3) 0.4676(2) 1. 0 d
O7 O2- 8 f 0.0677(2) 0.2951(4) 0.0078(1) 1. 0 d
O8 O2- 8 f 0.4737(2) 0.1647(3) 0.3407(1) 1. 2 d

loop_
_atom_type_symbol
_atom_type_oxidation_number
Cd2+ 2.000
N3- -3.000
Cr6+ 6.000
O2- -2.000
H1+ 1.000
